data_8106164
loop_
_publ_author_name
'Song, Wei'
'Xu, Xue-Li'
'Yang, Yan-Ju'
'Li, Shi-Hui'

_publ_section_title
;
 Synthesis and crystal structure of
 catena-poly[bis(2-(2-((2,6-dichlorophenyl)amino)phenyl)acetato-\kO;\k2
 O&#x2032;,O&#x2032;&#x2032;)-(\m2-1,4-di(pyridin-4-yl)benzene-\k2
 N:N&#x2032;)zinc(II)], C44H32N4ZnCl4O4
;
_journal_issue 3
_journal_name_full 'Zeitschrift f\"ur Kristallographie - New Crystal Structures'
_journal_page_first 399
_journal_page_last 401
_journal_paper_doi 10.1515/ncrs-2017-0301
_journal_volume 233
_journal_year 2018
_chemical_formula_moiety 'C44 H32 Cl4 N4 O4 Zn'
_chemical_formula_sum 'C44 H32 Cl4 N4 O4 Zn'
_chemical_formula_weight 887.91
_space_group_crystal_system triclinic
_space_group_IT_number 2
_space_group_name_Hall '-P 1'
_space_group_name_H-M_alt 'P -1'
_atom_sites_solution_hydrogens geom
_atom_sites_solution_primary direct
_atom_sites_solution_secondary difmap
_cell_angle_alpha 82.930(3)
_cell_angle_beta 89.667(2)
_cell_angle_gamma 88.034(3)
_cell_formula_units_Z 2
_cell_length_a 7.3158(2)
_cell_length_b 13.6944(5)
_cell_length_c 20.4081(6)
_cell_measurement_temperature 293(2)
_cell_volume 2027.85(11)
_computing_molecular_graphics 'Olex2 (Dolomanov et al., 2009)'
_computing_publication_material 'Olex2 (Dolomanov et al., 2009)'
_computing_structure_refinement 'XL (Sheldrick, 2008)'
_computing_structure_solution 'SHELXS-97 (Sheldrick, 1990)'
_diffrn_ambient_temperature 293(2)
_diffrn_measured_fraction_theta_full 0.970
_diffrn_measured_fraction_theta_max 0.970
_diffrn_measurement_device_type 'multiwire proportional'
_diffrn_measurement_method 'phi and omega scans'
_diffrn_radiation_monochromator graphite
_diffrn_radiation_type CuK\a
_diffrn_radiation_wavelength 1.54178
_diffrn_reflns_av_R_equivalents 0.0215
_diffrn_reflns_av_unetI/netI 0.0242
_diffrn_reflns_limit_h_max 8
_diffrn_reflns_limit_h_min -6
_diffrn_reflns_limit_k_max 16
_diffrn_reflns_limit_k_min -16
_diffrn_reflns_limit_l_max 25
_diffrn_reflns_limit_l_min -25
_diffrn_reflns_number 13919
_diffrn_reflns_theta_full 73.69
_diffrn_reflns_theta_max 73.69
_diffrn_reflns_theta_min 3.69
_diffrn_source 'fine-focus sealed tube'
_exptl_absorpt_coefficient_mu 3.662
_exptl_absorpt_correction_T_max 0.4270
_exptl_absorpt_correction_T_min 0.3019
_exptl_absorpt_correction_type none
_exptl_crystal_density_diffrn 1.454
_exptl_crystal_density_method 'not measured'
_exptl_crystal_F_000 908
_exptl_crystal_size_max 0.43
_exptl_crystal_size_mid 0.38
_exptl_crystal_size_min 0.28
_refine_diff_density_max 0.427
_refine_diff_density_min -0.651
_refine_diff_density_rms 0.060
_refine_ls_extinction_method none
_refine_ls_goodness_of_fit_ref 1.026
_refine_ls_hydrogen_treatment constr
_refine_ls_matrix_type full
_refine_ls_number_parameters 514
_refine_ls_number_reflns 7939
_refine_ls_number_restraints 0
_refine_ls_restrained_S_all 1.026
_refine_ls_R_factor_all 0.0451
_refine_ls_R_factor_gt 0.0430
_refine_ls_shift/su_max 0.001
_refine_ls_shift/su_mean 0.000
_refine_ls_structure_factor_coef Fsqd
_refine_ls_weighting_details 'calc w=1/[\s^2^(Fo^2^)+(0.0625P)^2^+0.9932P] where P=(Fo^2^+2Fc^2^)/3'
_refine_ls_weighting_scheme calc
_refine_ls_wR_factor_gt 0.1136
_refine_ls_wR_factor_ref 0.1159
_reflns_number_gt 7446
_reflns_number_total 7939
_reflns_threshold_expression >2sigma(I)
_cod_data_source_file suppl_ncrs-2017-0301_suppl.cif
_cod_data_source_block a
_cod_database_code 8106164
_olex2_refinement_description
;
1. Fixed Uiso
 At 1.2 times of:
  All C(H) groups, All C(H,H) groups, All N(H) groups
2.a Secondary CH2 refined with riding coordinates:
 C2(H2A,H2B), C16(H16A,H16B)
2.b Aromatic/amide H refined with riding coordinates:
 N1(H1), N2(H2), C4(H4), C5(H5), C6(H6), C7(H7), C11(H11), C12(H12), C13(H13),
 C18(H18), C19(H19), C20(H20), C21(H21), C25(H25), C26(H26), C27(H27), C29(H29),
  C30(H30), C32(H32), C33(H33), C35(H35), C36(H36), C37(H37), C38(H38),
 C40(H40), C41(H41), C43(H43), C44(H44)
;
_olex2_submission_special_instructions 'No special instructions were received'

loop_
_space_group_symop_id
_space_group_symop_operation_xyz
1 'x, y, z'
2 '-x, -y, -z'

loop_
_atom_site_label
_atom_site_type_symbol
_atom_site_fract_x
_atom_site_fract_y
_atom_site_fract_z
_atom_site_U_iso_or_equiv
_atom_site_adp_type
_atom_site_occupancy
_atom_site_calc_flag
_atom_site_disorder_assembly
_atom_site_disorder_group
_atom_site_refinement_flags_posn
Zn1 Zn 0.85335(4) 0.094975(19) 0.276362(12) 0.03856(9) Uani 1 d . . .
Cl1 Cl 1.02038(9) -0.30368(5) 0.02582(4) 0.06427(17) Uani 1 d . . .
Cl2 Cl 0.70340(8) 0.05848(5) 0.02184(4) 0.06053(16) Uani 1 d . . .
Cl3 Cl 0.67319(15) 0.39976(9) 0.41599(7) 0.1189(4) Uani 1 d . . .
Cl4 Cl 1.27725(16) 0.61367(8) 0.37503(6) 0.1062(3) Uani 1 d . . .
N1 N 0.8585(3) -0.13274(14) 0.08806(9) 0.0478(4) Uani 1 d . . .
H1 H 0.9363 -0.0993 0.1066 0.057 Uiso 1 calc . . R
N2 N 1.0483(3) 0.43836(15) 0.36368(10) 0.0540(5) Uani 1 d . . .
H2 H 1.0745 0.3815 0.3850 0.065 Uiso 1 calc . . R
N3 N 0.6405(2) 0.06947(14) 0.34169(8) 0.0435(4) Uani 1 d . . .
N4 N 0.7269(2) 0.20702(12) 0.20920(8) 0.0369(3) Uani 1 d . . .
O1 O 0.9812(3) 0.22950(14) 0.35832(11) 0.0687(5) Uani 1 d . . .
O2 O 1.0906(2) 0.15582(13) 0.27609(9) 0.0568(4) Uani 1 d . . .
O3 O 0.9753(3) -0.06010(18) 0.29957(11) 0.0796(6) Uani 1 d . . .
O4 O 0.8284(3) -0.01314(12) 0.20909(9) 0.0621(5) Uani 1 d . . .
C1 C 0.9138(3) -0.07810(17) 0.24570(12) 0.0492(5) Uani 1 d . . .
C2 C 0.9432(3) -0.17937(16) 0.22551(12) 0.0492(5) Uani 1 d . . .
H2A H 1.0434 -0.1781 0.1941 0.059 Uiso 1 calc . . R
H2B H 0.9792 -0.2244 0.2641 0.059 Uiso 1 calc . . R
C3 C 0.7785(3) -0.21814(15) 0.19517(11) 0.0431(4) Uani 1 d . . .
C4 C 0.6583(4) -0.2775(2) 0.23394(13) 0.0601(6) Uani 1 d . . .
H4 H 0.6789 -0.2910 0.2791 0.072 Uiso 1 calc . . R
C5 C 0.5097(5) -0.3168(3) 0.20689(16) 0.0823(10) Uani 1 d . . .
H5 H 0.4323 -0.3571 0.2335 0.099 Uiso 1 calc . . R
C6 C 0.4762(5) -0.2961(3) 0.14028(16) 0.0839(10) Uani 1 d . . .
H6 H 0.3761 -0.3227 0.1218 0.101 Uiso 1 calc . . R
C7 C 0.5910(4) -0.2359(2) 0.10071(13) 0.0638(7) Uani 1 d . . .
H7 H 0.5673 -0.2217 0.0558 0.077 Uiso 1 calc . . R
C8 C 0.7412(3) -0.19641(16) 0.12769(11) 0.0434(4) Uani 1 d . . .
C9 C 0.8483(3) -0.12414(16) 0.01918(10) 0.0422(4) Uani 1 d . . .
C10 C 0.9142(3) -0.19946(17) -0.01636(11) 0.0459(5) Uani 1 d . . .
C11 C 0.9041(3) -0.1923(2) -0.08425(12) 0.0547(6) Uani 1 d . . .
H11 H 0.9465 -0.2443 -0.1062 0.066 Uiso 1 calc . . R
C12 C 0.8312(4) -0.1079(2) -0.11942(12) 0.0600(7) Uani 1 d . . .
H12 H 0.8222 -0.1033 -0.1651 0.072 Uiso 1 calc . . R
C13 C 0.7713(3) -0.0299(2) -0.08693(12) 0.0560(6) Uani 1 d . . .
H13 H 0.7261 0.0282 -0.1106 0.067 Uiso 1 calc . . R
C14 C 0.7796(3) -0.03931(17) -0.01865(11) 0.0455(5) Uani 1 d . . .
C15 C 1.0997(3) 0.21889(16) 0.31613(12) 0.0477(5) Uani 1 d . . .
C16 C 1.2563(3) 0.28910(17) 0.30694(13) 0.0490(5) Uani 1 d . . .
H16A H 1.2991 0.3033 0.3496 0.059 Uiso 1 calc . . R
H16B H 1.3573 0.2596 0.2845 0.059 Uiso 1 calc . . R
C17 C 1.1878(3) 0.38304(15) 0.26633(11) 0.0428(4) Uani 1 d . . .
C18 C 1.2157(3) 0.39833(19) 0.19850(13) 0.0533(6) Uani 1 d . . .
H18 H 1.2799 0.3504 0.1783 0.064 Uiso 1 calc . . R
C19 C 1.1508(4) 0.4829(2) 0.16003(13) 0.0616(6) Uani 1 d . . .
H19 H 1.1725 0.4918 0.1148 0.074 Uiso 1 calc . . R
C20 C 1.0540(4) 0.55316(19) 0.18967(13) 0.0601(6) Uani 1 d . . .
H20 H 1.0107 0.6104 0.1645 0.072 Uiso 1 calc . . R
C21 C 1.0211(4) 0.53902(17) 0.25655(13) 0.0547(6) Uani 1 d . . .
H21 H 0.9540 0.5868 0.2760 0.066 Uiso 1 calc . . R
C22 C 1.0859(3) 0.45487(16) 0.29569(11) 0.0441(5) Uani 1 d . . .
C23 C 0.9693(4) 0.5119(2) 0.39767(13) 0.0602(6) Uani 1 d . . .
C24 C 1.0609(5) 0.5969(2) 0.40656(17) 0.0772(9) Uani 1 d . . .
C25 C 0.9845(7) 0.6676(3) 0.4431(2) 0.1037(14) Uani 1 d . . .
H25 H 1.0483 0.7236 0.4487 0.124 Uiso 1 calc . . R
C26 C 0.8149(8) 0.6541(3) 0.4707(2) 0.1174(17) Uani 1 d . . .
H26 H 0.7637 0.7010 0.4953 0.141 Uiso 1 calc . . R
C27 C 0.7198(6) 0.5717(3) 0.4626(2) 0.1091(15) Uani 1 d . . .
H27 H 0.6049 0.5626 0.4816 0.131 Uiso 1 calc . . R
C28 C 0.7961(5) 0.5027(3) 0.42594(18) 0.0791(9) Uani 1 d . . .
C29 C 0.6081(3) 0.11793(17) 0.39369(12) 0.0497(5) Uani 1 d . . .
H29 H 0.6912 0.1640 0.4035 0.060 Uiso 1 calc . . R
C30 C 0.4559(3) 0.10233(18) 0.43357(12) 0.0510(5) Uani 1 d . . .
H30 H 0.4391 0.1378 0.4693 0.061 Uiso 1 calc . . R
C31 C 0.3284(3) 0.03487(16) 0.42106(10) 0.0420(4) Uani 1 d . . .
C32 C 0.3648(4) -0.0151(2) 0.36717(13) 0.0639(7) Uani 1 d . . .
H32 H 0.2846 -0.0619 0.3564 0.077 Uiso 1 calc . . R
C33 C 0.5187(4) 0.0040(2) 0.32947(13) 0.0643(7) Uani 1 d . . .
H33 H 0.5388 -0.0307 0.2935 0.077 Uiso 1 calc . . R
C34 C 0.1604(3) 0.01693(16) 0.46185(10) 0.0420(4) Uani 1 d . . .
C35 C 0.1208(5) 0.0667(3) 0.51470(17) 0.0828(11) Uani 1 d . . .
H35 H 0.2017 0.1130 0.5258 0.099 Uiso 1 calc . . R
C36 C 0.0355(4) -0.0501(3) 0.44794(16) 0.0781(10) Uani 1 d . . .
H36 H 0.0568 -0.0854 0.4124 0.094 Uiso 1 calc . . R
C37 C 0.6428(3) 0.18362(15) 0.15536(10) 0.0417(4) Uani 1 d . . .
H37 H 0.6221 0.1177 0.1523 0.050 Uiso 1 calc . . R
C38 C 0.5856(3) 0.25321(15) 0.10414(10) 0.0411(4) Uani 1 d . . .
H38 H 0.5280 0.2335 0.0677 0.049 Uiso 1 calc . . R
C39 C 0.6135(2) 0.35227(14) 0.10676(9) 0.0345(4) Uani 1 d . . .
C40 C 0.6955(3) 0.37628(15) 0.16376(11) 0.0421(4) Uani 1 d . . .
H40 H 0.7143 0.4418 0.1686 0.050 Uiso 1 calc . . R
C41 C 0.7489(3) 0.30297(15) 0.21297(10) 0.0416(4) Uani 1 d . . .
H41 H 0.8030 0.3209 0.2507 0.050 Uiso 1 calc . . R
C42 C 0.5560(3) 0.42831(14) 0.05210(9) 0.0355(4) Uani 1 d . . .
C43 C 0.4028(3) 0.41592(15) 0.01432(11) 0.0448(5) Uani 1 d . . .
H43 H 0.3360 0.3593 0.0237 0.054 Uiso 1 calc . . R
C44 C 0.6524(3) 0.51369(16) 0.03709(11) 0.0450(5) Uani 1 d . . .
H44 H 0.7550 0.5238 0.0618 0.054 Uiso 1 calc . . R

loop_
_atom_site_aniso_label
_atom_site_aniso_U_11
_atom_site_aniso_U_22
_atom_site_aniso_U_33
_atom_site_aniso_U_23
_atom_site_aniso_U_13
_atom_site_aniso_U_12
Zn1 0.04006(16) 0.03905(15) 0.03545(15) -0.00062(10) 0.00589(10) -0.00037(11)
Cl1 0.0613(4) 0.0555(3) 0.0772(4) -0.0126(3) 0.0025(3) -0.0049(3)
Cl2 0.0528(3) 0.0566(3) 0.0759(4) -0.0221(3) 0.0080(3) -0.0064(2)
Cl3 0.0885(6) 0.1102(8) 0.1701(11) -0.0625(8) 0.0594(7) -0.0238(5)
Cl4 0.1068(7) 0.1022(7) 0.1197(8) -0.0461(6) 0.0343(6) -0.0389(6)
N1 0.0530(10) 0.0532(10) 0.0405(9) -0.0136(8) 0.0052(8) -0.0228(8)
N2 0.0693(13) 0.0463(10) 0.0463(10) -0.0086(8) 0.0146(9) 0.0073(9)
N3 0.0420(9) 0.0506(10) 0.0361(8) 0.0012(7) 0.0070(7) -0.0009(7)
N4 0.0390(8) 0.0353(8) 0.0355(8) -0.0020(6) 0.0027(6) 0.0011(6)
O1 0.0637(11) 0.0583(11) 0.0807(13) 0.0046(9) 0.0226(10) -0.0054(9)
O2 0.0512(9) 0.0491(9) 0.0714(11) -0.0117(8) -0.0071(8) -0.0044(7)
O3 0.0828(14) 0.0884(15) 0.0770(14) -0.0459(12) -0.0109(11) -0.0064(11)
O4 0.0919(13) 0.0373(8) 0.0568(10) -0.0076(7) 0.0086(9) 0.0064(8)
C1 0.0551(13) 0.0455(12) 0.0497(12) -0.0147(10) 0.0144(10) -0.0111(10)
C2 0.0603(13) 0.0390(11) 0.0493(12) -0.0101(9) -0.0072(10) 0.0036(9)
C3 0.0504(11) 0.0354(10) 0.0447(11) -0.0102(8) 0.0056(9) -0.0002(8)
C4 0.0736(17) 0.0600(14) 0.0467(12) -0.0054(11) 0.0147(11) -0.0085(12)
C5 0.081(2) 0.101(2) 0.0665(18) -0.0063(16) 0.0273(15) -0.0441(19)
C6 0.0713(19) 0.117(3) 0.0685(18) -0.0166(18) 0.0139(14) -0.0553(19)
C7 0.0581(14) 0.091(2) 0.0458(12) -0.0135(12) 0.0077(11) -0.0323(14)
C8 0.0444(11) 0.0465(11) 0.0421(10) -0.0140(9) 0.0107(8) -0.0107(9)
C9 0.0368(10) 0.0511(11) 0.0415(10) -0.0120(9) 0.0087(8) -0.0185(8)
C10 0.0395(10) 0.0500(12) 0.0507(12) -0.0131(9) 0.0083(9) -0.0146(9)
C11 0.0498(12) 0.0694(15) 0.0504(12) -0.0251(11) 0.0155(10) -0.0197(11)
C12 0.0565(14) 0.0887(19) 0.0374(11) -0.0128(12) 0.0118(10) -0.0255(13)
C13 0.0506(13) 0.0687(15) 0.0475(12) 0.0012(11) 0.0046(10) -0.0164(11)
C14 0.0371(10) 0.0526(12) 0.0492(11) -0.0124(9) 0.0097(8) -0.0153(9)
C15 0.0425(11) 0.0385(10) 0.0596(13) 0.0030(9) -0.0048(9) 0.0046(8)
C16 0.0362(10) 0.0459(11) 0.0660(14) -0.0132(10) 0.0011(9) 0.0033(9)
C17 0.0348(10) 0.0403(10) 0.0554(12) -0.0125(9) 0.0104(8) -0.0065(8)
C18 0.0489(12) 0.0550(13) 0.0596(14) -0.0197(11) 0.0217(10) -0.0105(10)
C19 0.0720(16) 0.0643(15) 0.0486(13) -0.0050(11) 0.0178(12) -0.0171(13)
C20 0.0753(17) 0.0468(13) 0.0565(14) 0.0017(10) 0.0072(12) -0.0082(11)
C21 0.0652(15) 0.0415(11) 0.0572(13) -0.0077(10) 0.0117(11) 0.0029(10)
C22 0.0451(11) 0.0408(10) 0.0474(11) -0.0096(9) 0.0102(9) -0.0032(8)
C23 0.0751(17) 0.0555(14) 0.0515(13) -0.0160(11) 0.0153(12) 0.0062(12)
C24 0.100(2) 0.0653(17) 0.0704(18) -0.0231(14) 0.0204(16) -0.0039(16)
C25 0.148(4) 0.064(2) 0.106(3) -0.040(2) 0.031(3) -0.006(2)
C26 0.158(4) 0.086(3) 0.115(3) -0.044(2) 0.056(3) 0.017(3)
C27 0.112(3) 0.096(3) 0.124(3) -0.041(3) 0.059(3) 0.011(2)
C28 0.083(2) 0.0729(19) 0.085(2) -0.0277(16) 0.0300(17) 0.0006(16)
C29 0.0493(12) 0.0461(11) 0.0537(12) -0.0052(9) 0.0130(10) -0.0079(9)
C30 0.0539(13) 0.0515(12) 0.0481(12) -0.0081(9) 0.0159(10) -0.0050(10)
C31 0.0389(10) 0.0506(11) 0.0336(9) 0.0054(8) 0.0035(8) 0.0009(8)
C32 0.0490(13) 0.096(2) 0.0525(13) -0.0265(14) 0.0154(10) -0.0258(13)
C33 0.0524(14) 0.097(2) 0.0486(13) -0.0262(13) 0.0138(11) -0.0219(13)
C34 0.0406(10) 0.0498(11) 0.0326(9) 0.0053(8) 0.0047(7) 0.0013(8)
C35 0.079(2) 0.098(2) 0.082(2) -0.0421(18) 0.0431(17) -0.0443(18)
C36 0.0751(19) 0.091(2) 0.0766(19) -0.0395(17) 0.0407(16) -0.0317(16)
C37 0.0515(11) 0.0326(9) 0.0409(10) -0.0046(8) -0.0037(8) -0.0014(8)
C38 0.0516(11) 0.0352(9) 0.0367(9) -0.0056(8) -0.0054(8) 0.0010(8)
C39 0.0324(9) 0.0335(9) 0.0369(9) -0.0026(7) 0.0022(7) -0.0003(7)
C40 0.0465(11) 0.0327(9) 0.0473(11) -0.0052(8) -0.0074(8) -0.0032(8)
C41 0.0457(11) 0.0396(10) 0.0401(10) -0.0065(8) -0.0060(8) -0.0013(8)
C42 0.0374(9) 0.0322(9) 0.0365(9) -0.0034(7) 0.0005(7) 0.0003(7)
C43 0.0484(11) 0.0356(10) 0.0491(11) 0.0028(8) -0.0093(9) -0.0106(8)
C44 0.0447(11) 0.0412(10) 0.0478(11) 0.0021(9) -0.0125(9) -0.0084(8)

loop_
_atom_type_symbol
_atom_type_description
_atom_type_scat_dispersion_real
_atom_type_scat_dispersion_imag
_atom_type_scat_source
C C 0.0181 0.0091 'International Tables Vol C Tables 4.2.6.8 and 6.1.1.4'
H H 0.0000 0.0000 'International Tables Vol C Tables 4.2.6.8 and 6.1.1.4'
N N 0.0311 0.0180 'International Tables Vol C Tables 4.2.6.8 and 6.1.1.4'
O O 0.0492 0.0322 'International Tables Vol C Tables 4.2.6.8 and 6.1.1.4'
Zn Zn -1.5491 0.6778 'International Tables Vol C Tables 4.2.6.8 and 6.1.1.4'
Cl Cl 0.3639 0.7018 'International Tables Vol C Tables 4.2.6.8 and 6.1.1.4'

loop_
_geom_angle_atom_site_label_1
_geom_angle_atom_site_label_2
_geom_angle_atom_site_label_3
_geom_angle
_geom_angle_site_symmetry_1
_geom_angle_site_symmetry_3
N3 Zn1 N4 98.95(7) . .
N3 Zn1 O3 93.43(8) . .
N3 Zn1 O4 104.68(8) . .
N3 Zn1 C1 100.19(7) . .
N4 Zn1 O3 150.33(7) . .
N4 Zn1 O4 92.32(7) . .
N4 Zn1 C1 121.34(7) . .
O2 Zn1 N3 136.68(8) . .
O2 Zn1 N4 95.70(7) . .
O2 Zn1 O3 93.50(8) . .
O2 Zn1 O4 115.23(8) . .
O2 Zn1 C1 106.38(7) . .
O3 Zn1 C1 29.24(8) . .
O4 Zn1 O3 58.35(7) . .
O4 Zn1 C1 29.12(8) . .
C8 N1 H1 119.8 . .
C9 N1 H1 119.8 . .
C9 N1 C8 120.47(17) . .
C22 N2 H2 119.1 . .
C23 N2 H2 119.1 . .
C23 N2 C22 121.8(2) . .
C29 N3 Zn1 124.94(15) . .
C33 N3 Zn1 118.04(15) . .
C33 N3 C29 116.89(19) . .
C37 N4 Zn1 119.97(13) . .
C37 N4 C41 117.01(17) . .
C41 N4 Zn1 122.33(13) . .
C15 O2 Zn1 113.32(16) . .
C1 O3 Zn1 87.83(17) . .
C1 O4 Zn1 93.43(15) . .
O3 C1 Zn1 62.93(15) . .
O3 C1 C2 119.3(2) . .
O4 C1 Zn1 57.46(12) . .
O4 C1 O3 120.4(2) . .
O4 C1 C2 120.3(2) . .
C2 C1 Zn1 177.61(19) . .
C1 C2 H2A 108.7 . .
C1 C2 H2B 108.7 . .
H2A C2 H2B 107.6 . .
C3 C2 C1 114.09(19) . .
C3 C2 H2A 108.7 . .
C3 C2 H2B 108.7 . .
C4 C3 C2 120.4(2) . .
C4 C3 C8 118.2(2) . .
C8 C3 C2 121.4(2) . .
C3 C4 H4 119.2 . .
C5 C4 C3 121.5(3) . .
C5 C4 H4 119.2 . .
C4 C5 H5 120.1 . .
C6 C5 C4 119.7(3) . .
C6 C5 H5 120.1 . .
C5 C6 H6 119.9 . .
C5 C6 C7 120.1(3) . .
C7 C6 H6 119.9 . .
C6 C7 H7 119.8 . .
C6 C7 C8 120.4(3) . .
C8 C7 H7 119.8 . .
C3 C8 N1 118.77(19) . .
C7 C8 N1 121.2(2) . .
C7 C8 C3 120.1(2) . .
N1 C9 C10 121.7(2) . .
C14 C9 N1 122.5(2) . .
C14 C9 C10 115.7(2) . .
C9 C10 Cl1 119.21(18) . .
C11 C10 Cl1 118.37(19) . .
C11 C10 C9 122.4(2) . .
C10 C11 H11 120.1 . .
C12 C11 C10 119.7(2) . .
C12 C11 H11 120.1 . .
C11 C12 H12 119.9 . .
C11 C12 C13 120.1(2) . .
C13 C12 H12 119.9 . .
C12 C13 H13 120.4 . .
C12 C13 C14 119.1(3) . .
C14 C13 H13 120.4 . .
C9 C14 Cl2 118.28(17) . .
C13 C14 Cl2 119.0(2) . .
C13 C14 C9 122.8(2) . .
O1 C15 O2 122.9(2) . .
O1 C15 C16 119.8(2) . .
O2 C15 C16 117.1(2) . .
C15 C16 H16A 110.0 . .
C15 C16 H16B 110.0 . .
H16A C16 H16B 108.4 . .
C17 C16 C15 108.27(17) . .
C17 C16 H16A 110.0 . .
C17 C16 H16B 110.0 . .
C18 C17 C16 121.0(2) . .
C18 C17 C22 118.1(2) . .
C22 C17 C16 120.8(2) . .
C17 C18 H18 119.0 . .
C19 C18 C17 122.0(2) . .
C19 C18 H18 119.0 . .
C18 C19 H19 120.4 . .
C20 C19 C18 119.1(2) . .
C20 C19 H19 120.4 . .
C19 C20 H20 119.9 . .
C19 C20 C21 120.1(2) . .
C21 C20 H20 119.9 . .
C20 C21 H21 119.3 . .
C20 C21 C22 121.4(2) . .
C22 C21 H21 119.3 . .
C17 C22 N2 118.9(2) . .
C21 C22 N2 121.8(2) . .
C21 C22 C17 119.2(2) . .
C24 C23 N2 122.1(3) . .
C28 C23 N2 121.5(3) . .
C28 C23 C24 116.4(3) . .
C23 C24 Cl4 119.8(2) . .
C25 C24 Cl4 118.5(3) . .
C25 C24 C23 121.6(3) . .
C24 C25 H25 120.2 . .
C26 C25 C24 119.5(4) . .
C26 C25 H25 120.2 . .
C25 C26 H26 119.7 . .
C25 C26 C27 120.5(3) . .
C27 C26 H26 119.7 . .
C26 C27 H27 120.3 . .
C26 C27 C28 119.4(4) . .
C28 C27 H27 120.3 . .
C23 C28 Cl3 119.0(2) . .
C27 C28 Cl3 118.6(3) . .
C27 C28 C23 122.4(4) . .
N3 C29 H29 118.7 . .
N3 C29 C30 122.5(2) . .
C30 C29 H29 118.7 . .
C29 C30 H30 119.5 . .
C31 C30 C29 120.9(2) . .
C31 C30 H30 119.5 . .
C30 C31 C32 115.7(2) . .
C30 C31 C34 122.9(2) . .
C32 C31 C34 121.4(2) . .
C31 C32 H32 119.8 . .
C33 C32 C31 120.4(2) . .
C33 C32 H32 119.8 . .
N3 C33 C32 123.5(2) . .
N3 C33 H33 118.3 . .
C32 C33 H33 118.3 . .
C35 C34 C31 122.2(2) . .
C35 C34 C36 116.3(2) . .
C36 C34 C31 121.6(2) . .
C34 C35 H35 119.0 . .
C34 C35 C36 121.9(3) . 2_556
C36 C35 H35 119.0 2_556 .
C34 C36 C35 121.8(3) . 2_556
C34 C36 H36 119.1 . .
C35 C36 H36 119.1 2_556 .
N4 C37 H37 118.6 . .
N4 C37 C38 122.83(19) . .
C38 C37 H37 118.6 . .
C37 C38 H38 119.8 . .
C37 C38 C39 120.39(19) . .
C39 C38 H38 119.8 . .
C38 C39 C40 116.44(18) . .
C38 C39 C42 121.52(17) . .
C40 C39 C42 122.04(17) . .
C39 C40 H40 120.0 . .
C41 C40 C39 120.01(19) . .
C41 C40 H40 120.0 . .
N4 C41 C40 123.25(19) . .
N4 C41 H41 118.4 . .
C40 C41 H41 118.4 . .
C43 C42 C39 120.66(18) . .
C44 C42 C39 121.29(18) . .
C44 C42 C43 118.05(18) . .
C42 C43 H43 119.3 . .
C44 C43 C42 121.31(19) 2_665 .
C44 C43 H43 119.3 2_665 .
C42 C44 H44 119.7 . .
C43 C44 C42 120.64(19) 2_665 .
C43 C44 H44 119.7 2_665 .

loop_
_geom_bond_atom_site_label_1
_geom_bond_atom_site_label_2
_geom_bond_distance
_geom_bond_site_symmetry_2
Zn1 N3 2.0548(17) .
Zn1 N4 2.1187(16) .
Zn1 O2 1.9505(17) .
Zn1 O3 2.271(2) .
Zn1 O4 2.1522(18) .
Zn1 C1 2.548(2) .
Cl1 C10 1.735(3) .
Cl2 C14 1.733(2) .
Cl3 C28 1.731(4) .
Cl4 C24 1.717(4) .
N1 H1 0.8600 .
N1 C8 1.421(3) .
N1 C9 1.398(3) .
N2 H2 0.8600 .
N2 C22 1.405(3) .
N2 C23 1.399(3) .
N3 C29 1.335(3) .
N3 C33 1.332(3) .
N4 C37 1.340(3) .
N4 C41 1.341(3) .
O1 C15 1.236(3) .
O2 C15 1.264(3) .
O3 C1 1.246(3) .
O4 C1 1.242(3) .
C1 C2 1.503(3) .
C2 H2A 0.9700 .
C2 H2B 0.9700 .
C2 C3 1.500(3) .
C3 C4 1.394(3) .
C3 C8 1.399(3) .
C4 H4 0.9300 .
C4 C5 1.377(4) .
C5 H5 0.9300 .
C5 C6 1.376(5) .
C6 H6 0.9300 .
C6 C7 1.384(4) .
C7 H7 0.9300 .
C7 C8 1.387(3) .
C9 C10 1.403(3) .
C9 C14 1.394(3) .
C10 C11 1.379(3) .
C11 H11 0.9300 .
C11 C12 1.376(4) .
C12 H12 0.9300 .
C12 C13 1.383(4) .
C13 H13 0.9300 .
C13 C14 1.385(3) .
C15 C16 1.517(3) .
C16 H16A 0.9700 .
C16 H16B 0.9700 .
C16 C17 1.514(3) .
C17 C18 1.389(3) .
C17 C22 1.404(3) .
C18 H18 0.9300 .
C18 C19 1.388(4) .
C19 H19 0.9300 .
C19 C20 1.373(4) .
C20 H20 0.9300 .
C20 C21 1.376(4) .
C21 H21 0.9300 .
C21 C22 1.390(3) .
C23 C24 1.394(4) .
C23 C28 1.393(4) .
C24 C25 1.393(4) .
C25 H25 0.9300 .
C25 C26 1.369(6) .
C26 H26 0.9300 .
C26 C27 1.373(7) .
C27 H27 0.9300 .
C27 C28 1.377(4) .
C29 H29 0.9300 .
C29 C30 1.382(3) .
C30 H30 0.9300 .
C30 C31 1.382(3) .
C31 C32 1.385(3) .
C31 C34 1.491(3) .
C32 H32 0.9300 .
C32 C33 1.374(3) .
C33 H33 0.9300 .
C34 C35 1.369(4) .
C34 C36 1.372(4) .
C35 H35 0.9300 .
C35 C36 1.381(4) 2_556
C36 C35 1.381(4) 2_556
C36 H36 0.9300 .
C37 H37 0.9300 .
C37 C38 1.382(3) .
C38 H38 0.9300 .
C38 C39 1.386(3) .
C39 C40 1.392(3) .
C39 C42 1.482(3) .
C40 H40 0.9300 .
C40 C41 1.378(3) .
C41 H41 0.9300 .
C42 C43 1.391(3) .
C42 C44 1.387(3) .
C43 H43 0.9300 .
C43 C44 1.387(3) 2_665
C44 C43 1.387(3) 2_665
C44 H44 0.9300 .

loop_
_geom_torsion_atom_site_label_1
_geom_torsion_atom_site_label_2
_geom_torsion_atom_site_label_3
_geom_torsion_atom_site_label_4
_geom_torsion
_geom_torsion_site_symmetry_1
_geom_torsion_site_symmetry_2
_geom_torsion_site_symmetry_3
_geom_torsion_site_symmetry_4
Zn1 N3 C29 C30 175.57(18) . . . .
Zn1 N3 C33 C32 -176.0(3) . . . .
Zn1 N4 C37 C38 -168.54(17) . . . .
Zn1 N4 C41 C40 168.22(17) . . . .
Zn1 O2 C15 O1 10.8(3) . . . .
Zn1 O2 C15 C16 -164.01(15) . . . .
Zn1 O3 C1 O4 0.6(2) . . . .
Zn1 O3 C1 C2 -179.2(2) . . . .
Zn1 O4 C1 O3 -0.6(3) . . . .
Zn1 O4 C1 C2 179.16(19) . . . .
Zn1 C1 C2 C3 -25(4) . . . .
Cl1 C10 C11 C12 -175.89(18) . . . .
Cl4 C24 C25 C26 -177.7(4) . . . .
N1 C9 C10 Cl1 -3.0(3) . . . .
N1 C9 C10 C11 179.63(19) . . . .
N1 C9 C14 Cl2 -0.3(3) . . . .
N1 C9 C14 C13 179.2(2) . . . .
N2 C23 C24 Cl4 0.2(5) . . . .
N2 C23 C24 C25 -177.0(4) . . . .
N2 C23 C28 Cl3 -2.4(5) . . . .
N2 C23 C28 C27 176.5(4) . . . .
N3 Zn1 N4 C37 -93.82(16) . . . .
N3 Zn1 N4 C41 95.94(17) . . . .
N3 Zn1 O2 C15 -24.8(2) . . . .
N3 Zn1 O3 C1 104.82(16) . . . .
N3 Zn1 O4 C1 -84.57(15) . . . .
N3 Zn1 C1 O3 -78.66(17) . . . .
N3 Zn1 C1 O4 101.92(15) . . . .
N3 Zn1 C1 C2 84(4) . . . .
N3 C29 C30 C31 -0.1(4) . . . .
N4 Zn1 N3 C29 -87.84(19) . . . .
N4 Zn1 N3 C33 87.9(2) . . . .
N4 Zn1 O2 C15 84.64(16) . . . .
N4 Zn1 O3 C1 -10.0(3) . . . .
N4 Zn1 O4 C1 175.55(15) . . . .
N4 Zn1 C1 O3 174.21(15) . . . .
N4 Zn1 C1 O4 -5.21(17) . . . .
N4 Zn1 C1 C2 -23(4) . . . .
N4 C37 C38 C39 -0.1(3) . . . .
O1 C15 C16 C17 -79.5(3) . . . .
O2 Zn1 N3 C29 20.4(2) . . . .
O2 Zn1 N3 C33 -163.86(19) . . . .
O2 Zn1 N4 C37 127.08(16) . . . .
O2 Zn1 N4 C41 -43.16(17) . . . .
O2 Zn1 O3 C1 -117.97(16) . . . .
O2 Zn1 O4 C1 78.14(16) . . . .
O2 Zn1 C1 O3 66.75(17) . . . .
O2 Zn1 C1 O4 -112.67(15) . . . .
O2 Zn1 C1 C2 -130(4) . . . .
O2 C15 C16 C17 95.5(2) . . . .
O3 Zn1 N3 C29 119.20(19) . . . .
O3 Zn1 N3 C33 -65.1(2) . . . .
O3 Zn1 N4 C37 19.7(2) . . . .
O3 Zn1 N4 C41 -150.56(18) . . . .
O3 Zn1 O2 C15 -123.60(17) . . . .
O3 Zn1 O4 C1 0.33(14) . . . .
O3 Zn1 C1 O4 -179.4(2) . . . .
O3 Zn1 C1 C2 163(4) . . . .
O3 C1 C2 C3 137.6(2) . . . .
O4 Zn1 N3 C29 177.35(18) . . . .
O4 Zn1 N3 C33 -6.9(2) . . . .
O4 Zn1 N4 C37 11.44(16) . . . .
O4 Zn1 N4 C41 -158.80(16) . . . .
O4 Zn1 O2 C15 179.92(15) . . . .
O4 Zn1 O3 C1 -0.33(14) . . . .
O4 Zn1 C1 O3 179.4(2) . . . .
O4 Zn1 C1 C2 -18(4) . . . .
O4 C1 C2 C3 -42.2(3) . . . .
C1 Zn1 N3 C29 147.87(19) . . . .
C1 Zn1 N3 C33 -36.4(2) . . . .
C1 Zn1 N4 C37 13.97(18) . . . .
C1 Zn1 N4 C41 -156.27(15) . . . .
C1 Zn1 O2 C15 -150.32(16) . . . .
C1 C2 C3 C4 -94.3(3) . . . .
C1 C2 C3 C8 85.9(3) . . . .
C2 C3 C4 C5 -177.7(3) . . . .
C2 C3 C8 N1 -2.7(3) . . . .
C2 C3 C8 C7 178.0(2) . . . .
C3 C4 C5 C6 -1.1(5) . . . .
C4 C3 C8 N1 177.5(2) . . . .
C4 C3 C8 C7 -1.8(3) . . . .
C4 C5 C6 C7 -0.2(6) . . . .
C5 C6 C7 C8 0.4(6) . . . .
C6 C7 C8 N1 -178.7(3) . . . .
C6 C7 C8 C3 0.6(5) . . . .
C8 N1 C9 C10 -73.0(3) . . . .
C8 N1 C9 C14 109.7(2) . . . .
C8 C3 C4 C5 2.0(4) . . . .
C9 N1 C8 C3 167.6(2) . . . .
C9 N1 C8 C7 -13.2(4) . . . .
C9 C10 C11 C12 1.5(3) . . . .
C10 C9 C14 Cl2 -177.77(15) . . . .
C10 C9 C14 C13 1.7(3) . . . .
C10 C11 C12 C13 1.2(4) . . . .
C11 C12 C13 C14 -2.3(4) . . . .
C12 C13 C14 Cl2 -179.70(18) . . . .
C12 C13 C14 C9 0.8(3) . . . .
C14 C9 C10 Cl1 174.49(15) . . . .
C14 C9 C10 C11 -2.9(3) . . . .
C15 C16 C17 C18 -96.4(2) . . . .
C15 C16 C17 C22 80.2(3) . . . .
C16 C17 C18 C19 178.6(2) . . . .
C16 C17 C22 N2 0.1(3) . . . .
C16 C17 C22 C21 -178.3(2) . . . .
C17 C18 C19 C20 -0.8(4) . . . .
C18 C17 C22 N2 176.8(2) . . . .
C18 C17 C22 C21 -1.6(3) . . . .
C18 C19 C20 C21 -0.6(4) . . . .
C19 C20 C21 C22 0.9(4) . . . .
C20 C21 C22 N2 -178.0(2) . . . .
C20 C21 C22 C17 0.3(4) . . . .
C22 N2 C23 C24 -66.6(4) . . . .
C22 N2 C23 C28 115.1(3) . . . .
C22 C17 C18 C19 1.9(3) . . . .
C23 N2 C22 C17 171.3(2) . . . .
C23 N2 C22 C21 -10.4(4) . . . .
C23 C24 C25 C26 -0.5(7) . . . .
C24 C23 C28 Cl3 179.2(3) . . . .
C24 C23 C28 C27 -1.9(6) . . . .
C24 C25 C26 C27 -0.1(8) . . . .
C25 C26 C27 C28 -0.3(8) . . . .
C26 C27 C28 Cl3 -179.7(4) . . . .
C26 C27 C28 C23 1.4(7) . . . .
C28 C23 C24 Cl4 178.6(3) . . . .
C28 C23 C24 C25 1.4(5) . . . .
C29 N3 C33 C32 0.1(4) . . . .
C29 C30 C31 C32 0.5(4) . . . .
C29 C30 C31 C34 -178.8(2) . . . .
C30 C31 C32 C33 -0.5(4) . . . .
C30 C31 C34 C35 0.2(4) . . . .
C30 C31 C34 C36 179.6(3) . . . .
C31 C32 C33 N3 0.3(5) . . . .
C31 C34 C35 C36 179.6(3) . . . 2_556
C31 C34 C36 C35 -179.6(3) . . . 2_556
C32 C31 C34 C35 -179.0(3) . . . .
C32 C31 C34 C36 0.4(4) . . . .
C33 N3 C29 C30 -0.2(4) . . . .
C34 C31 C32 C33 178.7(3) . . . .
C35 C34 C36 C35 -0.2(6) . . . 2_556
C36 C34 C35 C36 0.2(6) . . . 2_556
C37 N4 C41 C40 -2.3(3) . . . .
C37 C38 C39 C40 -1.9(3) . . . .
C37 C38 C39 C42 179.08(19) . . . .
C38 C39 C40 C41 1.8(3) . . . .
C38 C39 C42 C43 32.0(3) . . . .
C38 C39 C42 C44 -148.1(2) . . . .
C39 C40 C41 N4 0.3(3) . . . .
C39 C42 C43 C44 -179.8(2) . . . 2_665
C39 C42 C44 C43 179.8(2) . . . 2_665
C40 C39 C42 C43 -147.0(2) . . . .
C40 C39 C42 C44 32.9(3) . . . .
C41 N4 C37 C38 2.2(3) . . . .
C42 C39 C40 C41 -179.16(19) . . . .
C43 C42 C44 C43 -0.3(4) . . . 2_665
C44 C42 C43 C44 0.3(4) . . . 2_665
